data_4306371
loop_
_publ_author_name
'Alejandro Guijarro'
'\'Oscar Castillo'
'Arrigo Calzolari'
'Pablo J. Sanz Miguel'
'Carlos J. G\'omez-Garc\'ia'
'Rosa di Felice'
'F\'elix Zamora'

_publ_contact_author
;
 F\'elix Zamora, Departamento de Qu\'imica Inorg\'anica. 
 Universidad Aut\'onoma de Madrid, E-28049 Madrid, Spain
;
_publ_contact_author_email felix.zamora@uam.es
_publ_contact_author_fax '34 91 4974833'
_publ_contact_author_phone '34 91 4973962'
_publ_section_title
;
Electrical Conductivity in Platinum-Dimer Columns
;
_journal_name_full 'Inorganic Chemistry'
_journal_page_first 9736
_journal_page_last 9738
_journal_paper_doi 10.1021/ic801211m
_journal_volume 47
_journal_year 2008
_chemical_formula_iupac '[Pt2(mu-C2H3S2)4]'
_chemical_formula_moiety 'C8 H12 Pt2 S8'
_chemical_formula_sum 'C8 H12 Pt2 S8'
_chemical_formula_weight 754.84
_chemical_name_systematic
;
tetrakis(mu-dithioacetato)diplatinum
;
_space_group_IT_number 130
_symmetry_cell_setting tetragonal
_symmetry_space_group_name_Hall '-P 4a 2ac'
_symmetry_space_group_name_H-M 'P 4/n c c :2'
_atom_sites_solution_hydrogens geom
_atom_sites_solution_primary direct
_atom_sites_solution_secondary difmap
_audit_creation_method SHELXL-97
_cell_angle_alpha 90.00
_cell_angle_beta 90.00
_cell_angle_gamma 90.00
_cell_formula_units_Z 4
_cell_length_a 12.7130(6)
_cell_length_b 12.7130(6)
_cell_length_c 11.8180(10)
_cell_measurement_reflns_used 13505
_cell_measurement_temperature 293(2)
_cell_measurement_theta_max 28.09
_cell_measurement_theta_min 3.20
_cell_volume 1910.0(2)
_computing_cell_refinement 'CrysAlis CCD (Oxford Diffraction, 2003)'
_computing_data_collection 'CrysAlis CCD (Oxford Diffraction, 2003)'
_computing_data_reduction 'CrysAlis RED (Oxford Diffraction, 2003)'
_computing_molecular_graphics 'Ortep-3 (Farrugia, 1997)'
_computing_publication_material 'WinGX (Farrugia, 1999)'
_computing_structure_refinement 'SHELXL-97 (Sheldrick, 1997)'
_computing_structure_solution 'Sir92 (Altamore et al., 1993)'
_diffrn_ambient_temperature 293(2)
_diffrn_measured_fraction_theta_full 0.999
_diffrn_measured_fraction_theta_max 0.999
_diffrn_measurement_device_type Xcalibur
_diffrn_measurement_method \w
_diffrn_radiation_monochromator graphite
_diffrn_radiation_source 'fine-focus sealed tube'
_diffrn_radiation_type MoK\a
_diffrn_radiation_wavelength 0.71073
_diffrn_reflns_av_R_equivalents 0.0821
_diffrn_reflns_av_sigmaI/netI 0.1242
_diffrn_reflns_limit_h_max 16
_diffrn_reflns_limit_h_min -11
_diffrn_reflns_limit_k_max 16
_diffrn_reflns_limit_k_min -16
_diffrn_reflns_limit_l_max 15
_diffrn_reflns_limit_l_min -15
_diffrn_reflns_number 13505
_diffrn_reflns_theta_full 28.09
_diffrn_reflns_theta_max 28.09
_diffrn_reflns_theta_min 3.20
_diffrn_standards_decay_% 0
_diffrn_standards_interval_count 0
_diffrn_standards_interval_time 0
_diffrn_standards_number 0
_exptl_absorpt_coefficient_mu 15.488
_exptl_absorpt_correction_T_max 0.887
_exptl_absorpt_correction_T_min 0.541
_exptl_absorpt_correction_type numerical
_exptl_absorpt_process_details 'CrysAlis RED (Oxford Diffraction, 2003)'
_exptl_crystal_colour violet
_exptl_crystal_density_diffrn 2.625
_exptl_crystal_density_method 'not measured'
_exptl_crystal_description plate
_exptl_crystal_F_000 1376
_exptl_crystal_size_max 0.10
_exptl_crystal_size_mid 0.04
_exptl_crystal_size_min 0.01
_refine_diff_density_max 2.101
_refine_diff_density_min -1.302
_refine_diff_density_rms 0.295
_refine_ls_extinction_method none
_refine_ls_goodness_of_fit_ref 0.836
_refine_ls_hydrogen_treatment constr
_refine_ls_matrix_type full
_refine_ls_number_parameters 44
_refine_ls_number_reflns 1167
_refine_ls_number_restraints 0
_refine_ls_restrained_S_all 0.836
_refine_ls_R_factor_all 0.1559
_refine_ls_R_factor_gt 0.0480
_refine_ls_shift/su_max 0.000
_refine_ls_shift/su_mean 0.000
_refine_ls_structure_factor_coef Fsqd
_refine_ls_weighting_details 'calc w=1/[\s^2^(Fo^2^)+(0.0547P)^2^]'
_refine_ls_weighting_scheme calc
_refine_ls_wR_factor_gt 0.1134
_refine_ls_wR_factor_ref 0.1408
_reflns_number_gt 429
_reflns_number_total 1167
_reflns_threshold_expression >2sigma(I)
_cod_data_source_file ic801211m_si_002_1.cif
_cod_data_source_block compound1
_cod_original_sg_symbol_H-M 'P 4/n c c'
_cod_database_code 4306371

loop_
_symmetry_equiv_pos_as_xyz
'x, y, z'
'-x+1/2, -y+1/2, z'
'x+1/2, -y, -z+1/2'
'-x, y+1/2, -z+1/2'
'-y, -x, -z+1/2'
'y+1/2, x+1/2, -z+1/2'
'y, -x+1/2, z'
'-y+1/2, x, z'
'-x, -y, -z'
'x-1/2, y-1/2, -z'
'-x-1/2, y, z-1/2'
'x, -y-1/2, z-1/2'
'y, x, z-1/2'
'-y-1/2, -x-1/2, z-1/2'
'-y, x-1/2, -z'
'y-1/2, -x, -z'

loop_
_atom_site_label
_atom_site_type_symbol
_atom_site_fract_x
_atom_site_fract_y
_atom_site_fract_z
_atom_site_U_iso_or_equiv
_atom_site_adp_type
_atom_site_occupancy
_atom_site_symmetry_multiplicity
_atom_site_calc_flag
_atom_site_refinement_flags
_atom_site_disorder_assembly
_atom_site_disorder_group
Pt1 Pt 0.2500 0.2500 0.94732(11) 0.0283(4) Uani 1 4 d S . .
Pt2 Pt 0.2500 0.2500 1.18183(12) 0.0319(4) Uani 1 4 d S . .
S1 S 0.0717(4) 0.2127(4) 0.9398(4) 0.0395(11) Uani 1 1 d . . .
C1 C 0.0380(15) 0.1605(14) 1.0639(16) 0.052(5) Uani 1 1 d . . .
S2 S 0.0991(4) 0.1477(4) 1.1861(4) 0.0503(13) Uani 1 1 d . . .
C2 C -0.0758(16) 0.1158(14) 1.0679(15) 0.061(6) Uani 1 1 d . . .
H2A H -0.0767 0.0527 1.1125 0.091 Uiso 1 1 calc R . .
H2B H -0.0990 0.1002 0.9925 0.091 Uiso 1 1 calc R . .
H2C H -0.1219 0.1670 1.1013 0.091 Uiso 1 1 calc R . .

loop_
_atom_site_aniso_label
_atom_site_aniso_U_11
_atom_site_aniso_U_22
_atom_site_aniso_U_33
_atom_site_aniso_U_23
_atom_site_aniso_U_13
_atom_site_aniso_U_12
Pt1 0.0291(5) 0.0291(5) 0.0266(6) 0.000 0.000 0.000
Pt2 0.0335(5) 0.0335(5) 0.0287(5) 0.000 0.000 0.000
S1 0.031(2) 0.046(3) 0.041(2) 0.003(3) -0.003(2) -0.001(2)
C1 0.058(13) 0.044(12) 0.053(10) 0.009(12) 0.003(12) -0.007(10)
S2 0.051(3) 0.068(3) 0.031(2) -0.004(3) 0.004(3) -0.023(3)
C2 0.087(17) 0.047(12) 0.049(12) -0.009(11) -0.005(13) 0.009(12)

loop_
_atom_type_symbol
_atom_type_description
_atom_type_scat_dispersion_real
_atom_type_scat_dispersion_imag
_atom_type_scat_source
C C 0.0033 0.0016 'International Tables Vol C Tables 4.2.6.8 and 6.1.1.4'
H H 0.0000 0.0000 'International Tables Vol C Tables 4.2.6.8 and 6.1.1.4'
S S 0.1246 0.1234 'International Tables Vol C Tables 4.2.6.8 and 6.1.1.4'
Pt Pt -1.7033 8.3905 'International Tables Vol C Tables 4.2.6.8 and 6.1.1.4'

loop_
_geom_angle_atom_site_label_1
_geom_angle_atom_site_label_2
_geom_angle_atom_site_label_3
_geom_angle
_geom_angle_site_symmetry_1
_geom_angle_site_symmetry_3
_geom_angle_publ_flag
S1 Pt1 S1 175.6(2) 2 . ?
S1 Pt1 S1 89.915(10) 2 8 ?
S1 Pt1 S1 89.915(11) . 8 ?
S1 Pt1 S1 89.915(11) 2 7 ?
S1 Pt1 S1 89.915(10) . 7 ?
S1 Pt1 S1 175.6(2) 8 7 ?
S1 Pt1 Pt2 92.21(12) 2 . ?
S1 Pt1 Pt2 92.21(12) . . ?
S1 Pt1 Pt2 92.21(12) 8 . ?
S1 Pt1 Pt2 92.21(12) 7 . ?
S1 Pt1 Pt2 87.79(12) 2 11_655 ?
S1 Pt1 Pt2 87.79(12) . 11_655 ?
S1 Pt1 Pt2 87.79(12) 8 11_655 ?
S1 Pt1 Pt2 87.79(12) 7 11_655 ?
Pt2 Pt1 Pt2 180.0 . 11_655 ?
S2 Pt2 S2 89.973(5) . 8 ?
S2 Pt2 S2 177.5(2) . 2 ?
S2 Pt2 S2 89.974(6) 8 2 ?
S2 Pt2 S2 89.974(5) . 7 ?
S2 Pt2 S2 177.5(2) 8 7 ?
S2 Pt2 S2 89.973(5) 2 7 ?
S2 Pt2 Pt1 91.23(11) . . ?
S2 Pt2 Pt1 91.23(11) 8 . ?
S2 Pt2 Pt1 91.23(11) 2 . ?
S2 Pt2 Pt1 91.23(11) 7 . ?
S2 Pt2 Pt1 88.77(11) . 11_656 ?
S2 Pt2 Pt1 88.77(11) 8 11_656 ?
S2 Pt2 Pt1 88.77(11) 2 11_656 ?
S2 Pt2 Pt1 88.77(11) 7 11_656 ?
Pt1 Pt2 Pt1 180.0 . 11_656 ?
C1 S1 Pt1 107.4(7) . . ?
C2 C1 S2 112.1(13) . . ?
C2 C1 S1 114.3(14) . . ?
S2 C1 S1 133.6(12) . . ?
C1 S2 Pt2 108.4(6) . . ?
C1 C2 H2A 109.5 . . ?
C1 C2 H2B 109.5 . . ?
H2A C2 H2B 109.5 . . ?
C1 C2 H2C 109.5 . . ?
H2A C2 H2C 109.5 . . ?
H2B C2 H2C 109.5 . . ?

loop_
_geom_bond_atom_site_label_1
_geom_bond_atom_site_label_2
_geom_bond_distance
_geom_bond_site_symmetry_2
_geom_bond_publ_flag
Pt1 S1 2.318(5) 2 ?
Pt1 S1 2.318(5) . ?
Pt1 S1 2.318(5) 8 ?
Pt1 S1 2.318(5) 7 ?
Pt1 Pt2 2.7715(13) . ?
Pt1 Pt2 3.1375(14) 11_655 ?
Pt2 S2 2.318(5) . ?
Pt2 S2 2.318(5) 8 ?
Pt2 S2 2.318(5) 2 ?
Pt2 S2 2.318(5) 7 ?
S1 C1 1.666(18) . ?
C1 C2 1.55(2) . ?
C1 S2 1.647(19) . ?
C2 H2A 0.9600 . ?
C2 H2B 0.9600 . ?
C2 H2C 0.9600 . ?
